data_4067337
loop_
_publ_author_name
'Champouret, Yohan'
'MacLeod, K. Cory'
'Baisch, Ulrich'
'Patrick, Brian O.'
'Smith, Kevin M.'
'Poli, Rinaldo'

_publ_section_title
;
 Cyclopentadienyl Chromium \b-Diketiminate Complexes: Initiators, Ligand
 Steric Effects, and Deactivation Processes in the Controlled Radical
 Polymerization of Vinyl Acetate
;
_journal_issue 1
_journal_name_full Organometallics
_journal_page_first 167
_journal_paper_doi 10.1021/om900869p
_journal_volume 29
_journal_year 2010
_chemical_formula_sum 'C31 H41 Cr N2'
_chemical_formula_weight 493.66
_chemical_name_systematic
;
 ?
;
_space_group_IT_number 33
_symmetry_cell_setting orthorhombic
_symmetry_space_group_name_Hall 'P 2c -2n'
_symmetry_space_group_name_H-M 'P n a 21'
_atom_sites_solution_hydrogens geom
_atom_sites_solution_primary direct
_atom_sites_solution_secondary difmap
_audit_creation_method SHELXL-97
_cell_angle_alpha 90.00
_cell_angle_beta 90.00
_cell_angle_gamma 90.00
_cell_formula_units_Z 8
_cell_length_a 14.1980(4)
_cell_length_b 13.7783(5)
_cell_length_c 28.1736(13)
_cell_measurement_reflns_used 9915
_cell_measurement_temperature 173(2)
_cell_measurement_theta_max 27.77
_cell_measurement_theta_min 2.51
_cell_volume 5511.4(4)
_computing_structure_refinement 'SHELXL-97 (Sheldrick, 1997)'
_diffrn_ambient_temperature 173(2)
_diffrn_measured_fraction_theta_full 0.994
_diffrn_measured_fraction_theta_max 0.994
_diffrn_measurement_device_type 'Bruker X8 APEX II'
_diffrn_measurement_method 'area detector'
_diffrn_radiation_monochromator graphite
_diffrn_radiation_source 'fine-focus sealed tube'
_diffrn_radiation_type MoK\a
_diffrn_radiation_wavelength 0.71073
_diffrn_reflns_av_R_equivalents 0.0485
_diffrn_reflns_av_sigmaI/netI 0.0428
_diffrn_reflns_limit_h_max 17
_diffrn_reflns_limit_h_min -18
_diffrn_reflns_limit_k_max 18
_diffrn_reflns_limit_k_min -18
_diffrn_reflns_limit_l_max 23
_diffrn_reflns_limit_l_min -37
_diffrn_reflns_number 52742
_diffrn_reflns_theta_full 27.96
_diffrn_reflns_theta_max 27.96
_diffrn_reflns_theta_min 1.45
_exptl_absorpt_coefficient_mu 0.436
_exptl_absorpt_correction_T_max 0.909
_exptl_absorpt_correction_T_min 0.746
_exptl_absorpt_correction_type multi-scan
_exptl_crystal_colour black
_exptl_crystal_density_diffrn 1.190
_exptl_crystal_density_method 'not measured'
_exptl_crystal_description tablet
_exptl_crystal_F_000 2120
_exptl_crystal_size_max 0.50
_exptl_crystal_size_mid 0.30
_exptl_crystal_size_min 0.22
_refine_diff_density_max 0.490
_refine_diff_density_min -0.712
_refine_diff_density_rms 0.063
_refine_ls_abs_structure_details 'Flack H D (1983), Acta Cryst. A39, 876-881'
_refine_ls_abs_structure_Flack -0.006(18)
_refine_ls_extinction_method none
_refine_ls_goodness_of_fit_ref 1.064
_refine_ls_hydrogen_treatment constr
_refine_ls_matrix_type full
_refine_ls_number_parameters 631
_refine_ls_number_reflns 10264
_refine_ls_number_restraints 1
_refine_ls_restrained_S_all 1.064
_refine_ls_R_factor_all 0.0617
_refine_ls_R_factor_gt 0.0404
_refine_ls_shift/su_max 0.330
_refine_ls_shift/su_mean 0.005
_refine_ls_structure_factor_coef Fsqd
_refine_ls_weighting_details 'calc w=1/[\s^2^(Fo^2^)+(0.0608P)^2^+1.1686P] where P=(Fo^2^+2Fc^2^)/3'
_refine_ls_weighting_scheme calc
_refine_ls_wR_factor_gt 0.0971
_refine_ls_wR_factor_ref 0.1108
_reflns_number_gt 8220
_reflns_number_total 10264
_reflns_threshold_expression >2sigma(I)
_cod_data_source_file om900869p_si_001.cif
_cod_data_source_block 8_ks080
_cod_original_sg_symbol_H-M Pna21
_cod_database_code 4067337

loop_
_symmetry_equiv_pos_as_xyz
'x, y, z'
'-x, -y, z+1/2'
'-x+1/2, y+1/2, z+1/2'
'x+1/2, -y+1/2, z'

loop_
_atom_site_label
_atom_site_type_symbol
_atom_site_fract_x
_atom_site_fract_y
_atom_site_fract_z
_atom_site_U_iso_or_equiv
_atom_site_adp_type
_atom_site_occupancy
_atom_site_symmetry_multiplicity
_atom_site_calc_flag
_atom_site_refinement_flags
C1 C 0.8844(2) 0.7285(2) 0.15139(12) 0.0323(7) Uani 1 1 d .
H1A H 0.9394 0.7660 0.1617 0.048 Uiso 1 1 calc R
H1B H 0.8433 0.7163 0.1787 0.048 Uiso 1 1 calc R
H1C H 0.8496 0.7652 0.1273 0.048 Uiso 1 1 calc R
C2 C 0.9165(2) 0.6328(2) 0.13062(10) 0.0228(6) Uani 1 1 d .
C3 C 0.8740(2) 0.5491(2) 0.14820(11) 0.0265(7) Uani 1 1 d .
H3 H 0.8401 0.5556 0.1771 0.032 Uiso 1 1 calc R
C4 C 0.8759(2) 0.4558(2) 0.12773(11) 0.0245(6) Uani 1 1 d .
C5 C 0.8006(2) 0.3864(2) 0.14464(13) 0.0382(8) Uani 1 1 d .
H5A H 0.7482 0.3863 0.1220 0.057 Uiso 1 1 calc R
H5B H 0.7778 0.4071 0.1759 0.057 Uiso 1 1 calc R
H5C H 0.8270 0.3209 0.1470 0.057 Uiso 1 1 calc R
C6 C 0.9989(2) 0.7252(2) 0.07329(10) 0.0269(7) Uani 1 1 d .
C7 C 1.0741(2) 0.7839(2) 0.08721(12) 0.0297(7) Uani 1 1 d .
C8 C 1.0889(3) 0.8725(2) 0.06427(14) 0.0443(9) Uani 1 1 d .
H8 H 1.1403 0.9125 0.0733 0.053 Uiso 1 1 calc R
C9 C 1.0289(3) 0.9020(3) 0.02854(14) 0.0504(10) Uani 1 1 d .
H9 H 1.0394 0.9621 0.0129 0.060 Uiso 1 1 calc R
C10 C 0.9548(3) 0.8453(3) 0.01576(13) 0.0492(10) Uani 1 1 d .
H10 H 0.9137 0.8672 -0.0086 0.059 Uiso 1 1 calc R
C11 C 0.9374(3) 0.7561(2) 0.03716(12) 0.0362(8) Uani 1 1 d .
C12 C 1.1392(2) 0.7534(2) 0.12663(14) 0.0404(8) Uani 1 1 d .
H12A H 1.1028 0.7441 0.1558 0.061 Uiso 1 1 calc R
H12B H 1.1868 0.8039 0.1317 0.061 Uiso 1 1 calc R
H12C H 1.1703 0.6924 0.1180 0.061 Uiso 1 1 calc R
C13 C 0.8546(3) 0.6960(3) 0.02278(13) 0.0485(10) Uani 1 1 d .
H13A H 0.8152 0.7330 0.0007 0.073 Uiso 1 1 calc R
H13B H 0.8178 0.6790 0.0510 0.073 Uiso 1 1 calc R
H13C H 0.8767 0.6366 0.0072 0.073 Uiso 1 1 calc R
C14 C 0.9193(2) 0.3384(2) 0.07039(11) 0.0275(7) Uani 1 1 d .
C15 C 0.8570(2) 0.3382(3) 0.03136(12) 0.0353(8) Uani 1 1 d .
C16 C 0.8451(3) 0.2525(3) 0.00580(13) 0.0424(9) Uani 1 1 d .
H16 H 0.8046 0.2521 -0.0210 0.051 Uiso 1 1 calc R
C17 C 0.8906(3) 0.1684(3) 0.01859(13) 0.0435(9) Uani 1 1 d .
H17 H 0.8817 0.1106 0.0007 0.052 Uiso 1 1 calc R
C18 C 0.9497(3) 0.1687(3) 0.05785(13) 0.0416(9) Uani 1 1 d .
H18 H 0.9805 0.1104 0.0669 0.050 Uiso 1 1 calc R
C19 C 0.9647(2) 0.2530(2) 0.08432(14) 0.0327(7) Uani 1 1 d .
C20 C 0.8065(3) 0.4282(3) 0.01606(14) 0.0508(10) Uani 1 1 d .
H20A H 0.8524 0.4764 0.0052 0.076 Uiso 1 1 calc R
H20B H 0.7708 0.4547 0.0429 0.076 Uiso 1 1 calc R
H20C H 0.7631 0.4125 -0.0099 0.076 Uiso 1 1 calc R
C21 C 1.0277(3) 0.2494(3) 0.12717(14) 0.0457(9) Uani 1 1 d .
H21A H 1.0784 0.2972 0.1237 0.069 Uiso 1 1 calc R
H21B H 1.0551 0.1843 0.1301 0.069 Uiso 1 1 calc R
H21C H 0.9909 0.2642 0.1557 0.069 Uiso 1 1 calc R
C22 C 1.1988(3) 0.4882(5) 0.04845(15) 0.0660(15) Uani 1 1 d .
H22 H 1.2544 0.4840 0.0671 0.079 Uiso 1 1 calc R
C23 C 1.1614(4) 0.5718(3) 0.03055(19) 0.0716(17) Uani 1 1 d .
H23 H 1.1846 0.6359 0.0348 0.086 Uiso 1 1 calc R
C24 C 1.0810(4) 0.5438(5) 0.00436(14) 0.0737(18) Uani 1 1 d .
H24 H 1.0394 0.5851 -0.0127 0.088 Uiso 1 1 calc R
C25 C 1.0753(4) 0.4454(4) 0.00854(15) 0.0667(15) Uani 1 1 d .
H25 H 1.0286 0.4053 -0.0056 0.080 Uiso 1 1 calc R
C26 C 1.1461(4) 0.4147(3) 0.03587(17) 0.0655(14) Uani 1 1 d .
H26 H 1.1567 0.3492 0.0448 0.079 Uiso 1 1 calc R
C27 C 1.1062(2) 0.49672(19) 0.15373(11) 0.0210(6) Uani 1 1 d .
H27A H 1.0883 0.5594 0.1683 0.025 Uiso 1 1 calc R
H27B H 1.0632 0.4482 0.1679 0.025 Uiso 1 1 calc R
C28 C 1.2021(2) 0.4734(2) 0.17699(12) 0.0292(7) Uani 1 1 d .
C30 C 1.2760(3) 0.5507(3) 0.16635(16) 0.0525(11) Uani 1 1 d .
H30A H 1.2876 0.5531 0.1321 0.079 Uiso 1 1 calc R
H30B H 1.3347 0.5346 0.1829 0.079 Uiso 1 1 calc R
H30C H 1.2532 0.6141 0.1772 0.079 Uiso 1 1 calc R
C31 C 1.1884(3) 0.4758(3) 0.23111(13) 0.0462(9) Uani 1 1 d .
H31A H 1.2471 0.4565 0.2468 0.069 Uiso 1 1 calc R
H31B H 1.1380 0.4306 0.2400 0.069 Uiso 1 1 calc R
H31C H 1.1712 0.5416 0.2410 0.069 Uiso 1 1 calc R
C32 C 0.9637(2) 0.6290(2) 0.26682(12) 0.0351(8) Uani 1 1 d .
H32A H 0.9308 0.6912 0.2638 0.053 Uiso 1 1 calc R
H32B H 0.9848 0.6075 0.2354 0.053 Uiso 1 1 calc R
H32C H 1.0184 0.6368 0.2877 0.053 Uiso 1 1 calc R
C33 C 0.8977(2) 0.5542(2) 0.28761(10) 0.0244(6) Uani 1 1 d .
C34 C 0.8994(2) 0.4611(2) 0.26792(11) 0.0248(6) Uani 1 1 d .
H34 H 0.9283 0.4553 0.2376 0.030 Uiso 1 1 calc R
C35 C 0.8637(2) 0.3756(2) 0.28744(10) 0.0223(6) Uani 1 1 d .
C36 C 0.8967(2) 0.2811(2) 0.26589(11) 0.0315(7) Uani 1 1 d .
H36A H 0.9293 0.2426 0.2901 0.047 Uiso 1 1 calc R
H36B H 0.9399 0.2947 0.2396 0.047 Uiso 1 1 calc R
H36C H 0.8423 0.2447 0.2540 0.047 Uiso 1 1 calc R
C37 C 0.8615(2) 0.6685(2) 0.34852(10) 0.0283(7) Uani 1 1 d .
C38 C 0.8077(2) 0.7508(2) 0.34099(15) 0.0372(8) Uani 1 1 d .
C39 C 0.8245(3) 0.8327(3) 0.36905(16) 0.0503(11) Uani 1 1 d .
H39 H 0.7876 0.8893 0.3642 0.060 Uiso 1 1 calc R
C40 C 0.8928(3) 0.8329(3) 0.40327(15) 0.0559(12) Uani 1 1 d .
H40 H 0.9016 0.8885 0.4227 0.067 Uiso 1 1 calc R
C41 C 0.9482(3) 0.7527(3) 0.40929(13) 0.0461(10) Uani 1 1 d .
H41 H 0.9965 0.7539 0.4326 0.055 Uiso 1 1 calc R
C42 C 0.9356(2) 0.6690(2) 0.38201(12) 0.0339(7) Uani 1 1 d .
C43 C 0.7348(3) 0.7549(3) 0.30230(16) 0.0476(10) Uani 1 1 d .
H43A H 0.7085 0.8206 0.3005 0.071 Uiso 1 1 calc R
H43B H 0.6843 0.7086 0.3093 0.071 Uiso 1 1 calc R
H43C H 0.7640 0.7382 0.2719 0.071 Uiso 1 1 calc R
C44 C 0.9990(3) 0.5839(3) 0.38856(13) 0.0440(9) Uani 1 1 d .
H44A H 1.0297 0.5683 0.3584 0.066 Uiso 1 1 calc R
H44B H 0.9619 0.5279 0.3992 0.066 Uiso 1 1 calc R
H44C H 1.0469 0.5993 0.4124 0.066 Uiso 1 1 calc R
C45 C 0.7923(2) 0.2810(2) 0.34800(10) 0.0232(6) Uani 1 1 d .
C46 C 0.8589(2) 0.2537(2) 0.38255(11) 0.0318(7) Uani 1 1 d .
C47 C 0.8453(3) 0.1669(3) 0.40717(13) 0.0462(10) Uani 1 1 d .
H47 H 0.8894 0.1481 0.4308 0.055 Uiso 1 1 calc R
C48 C 0.7699(3) 0.1084(3) 0.39792(15) 0.0526(11) Uani 1 1 d .
H48 H 0.7616 0.0499 0.4153 0.063 Uiso 1 1 calc R
C49 C 0.7056(3) 0.1341(2) 0.36332(14) 0.0433(9) Uani 1 1 d .
H49 H 0.6539 0.0926 0.3565 0.052 Uiso 1 1 calc R
C50 C 0.7167(2) 0.2219(2) 0.33819(14) 0.0306(7) Uani 1 1 d .
C51 C 0.9422(3) 0.3167(3) 0.39346(13) 0.0421(9) Uani 1 1 d .
H51A H 0.9763 0.2900 0.4208 0.063 Uiso 1 1 calc R
H51B H 0.9207 0.3825 0.4009 0.063 Uiso 1 1 calc R
H51C H 0.9842 0.3186 0.3659 0.063 Uiso 1 1 calc R
C52 C 0.6464(2) 0.2487(2) 0.30054(13) 0.0355(8) Uani 1 1 d .
H52A H 0.6162 0.3104 0.3089 0.053 Uiso 1 1 calc R
H52B H 0.5984 0.1978 0.2982 0.053 Uiso 1 1 calc R
H52C H 0.6786 0.2554 0.2700 0.053 Uiso 1 1 calc R
C53 C 0.5918(2) 0.5212(3) 0.38035(12) 0.0388(8) Uani 1 1 d .
H53 H 0.5347 0.5333 0.3637 0.047 Uiso 1 1 calc R
C54 C 0.6573(3) 0.5910(2) 0.39545(12) 0.0393(8) Uani 1 1 d .
H54 H 0.6534 0.6589 0.3900 0.047 Uiso 1 1 calc R
C55 C 0.7292(2) 0.5430(3) 0.41998(12) 0.0387(9) Uani 1 1 d .
H55 H 0.7821 0.5730 0.4345 0.046 Uiso 1 1 calc R
C56 C 0.7104(2) 0.4445(3) 0.41961(11) 0.0386(8) Uani 1 1 d .
H56 H 0.7477 0.3952 0.4339 0.046 Uiso 1 1 calc R
C57 C 0.6261(3) 0.4305(3) 0.39433(12) 0.0386(8) Uani 1 1 d .
H57 H 0.5973 0.3696 0.3878 0.046 Uiso 1 1 calc R
C58 C 0.6682(2) 0.5057(2) 0.27199(11) 0.0224(6) Uani 1 1 d .
H58A H 0.7067 0.5565 0.2565 0.027 Uiso 1 1 calc R
H58B H 0.6867 0.4442 0.2564 0.027 Uiso 1 1 calc R
C59 C 0.5684(2) 0.5246(2) 0.25260(12) 0.0282(7) Uani 1 1 d .
C60 C 0.4975(2) 0.4478(3) 0.26747(14) 0.0400(8) Uani 1 1 d .
H60A H 0.4341 0.4680 0.2579 0.060 Uiso 1 1 calc R
H60B H 0.4996 0.4397 0.3020 0.060 Uiso 1 1 calc R
H60C H 0.5131 0.3860 0.2521 0.060 Uiso 1 1 calc R
C61 C 0.5305(3) 0.6251(2) 0.26529(14) 0.0416(9) Uani 1 1 d .
H61A H 0.5724 0.6749 0.2522 0.062 Uiso 1 1 calc R
H61B H 0.5276 0.6319 0.2999 0.062 Uiso 1 1 calc R
H61C H 0.4673 0.6331 0.2519 0.062 Uiso 1 1 calc R
C62 C 0.5744(3) 0.5207(3) 0.19794(13) 0.0416(9) Uani 1 1 d .
H62A H 0.5934 0.4554 0.1880 0.062 Uiso 1 1 calc R
H62B H 0.6209 0.5681 0.1868 0.062 Uiso 1 1 calc R
H62C H 0.5127 0.5361 0.1843 0.062 Uiso 1 1 calc R
CV29 C 1.2394(3) 0.3737(3) 0.16352(15) 0.0491(11) Uani 1 1 d .
HV2A H 1.2421 0.3681 0.1289 0.074 Uiso 1 1 calc R
HV2B H 1.1975 0.3236 0.1763 0.074 Uiso 1 1 calc R
HV2C H 1.3027 0.3651 0.1767 0.074 Uiso 1 1 calc R
N1 N 0.98169(17) 0.63352(16) 0.09644(8) 0.0212(5) Uani 1 1 d .
N2 N 0.93767(17) 0.42874(17) 0.09518(8) 0.0229(5) Uani 1 1 d .
N3 N 0.84132(17) 0.57859(16) 0.32356(8) 0.0218(5) Uani 1 1 d .
N4 N 0.80482(17) 0.37337(16) 0.32404(8) 0.0205(5) Uani 1 1 d .
Cr1 Cr 1.05628(3) 0.50969(3) 0.082497(15) 0.01969(10) Uani 1 1 d .
Cr2 Cr 0.72885(3) 0.49410(3) 0.341474(17) 0.01814(10) Uani 1 1 d .

loop_
_atom_site_aniso_label
_atom_site_aniso_U_11
_atom_site_aniso_U_22
_atom_site_aniso_U_33
_atom_site_aniso_U_23
_atom_site_aniso_U_13
_atom_site_aniso_U_12
C1 0.0343(18) 0.0338(17) 0.0288(16) -0.0093(14) -0.0012(14) 0.0091(14)
C2 0.0200(14) 0.0323(16) 0.0163(13) -0.0029(12) -0.0038(12) 0.0050(12)
C3 0.0275(16) 0.0343(17) 0.0177(14) -0.0046(12) 0.0000(13) 0.0005(13)
C4 0.0240(15) 0.0313(15) 0.0182(14) -0.0011(12) -0.0012(12) -0.0020(12)
C5 0.0403(19) 0.0404(18) 0.0337(18) -0.0073(15) 0.0126(15) -0.0115(16)
C6 0.0329(17) 0.0255(14) 0.0223(15) 0.0020(12) 0.0050(14) 0.0056(13)
C7 0.0338(16) 0.0241(14) 0.0311(17) -0.0002(14) 0.0029(15) 0.0062(12)
C8 0.056(2) 0.0280(17) 0.049(2) 0.0039(16) 0.015(2) 0.0034(16)
C9 0.078(3) 0.0298(18) 0.044(2) 0.0151(17) 0.018(2) 0.0104(19)
C10 0.076(3) 0.044(2) 0.0278(18) 0.0094(16) 0.0024(19) 0.021(2)
C11 0.051(2) 0.0364(17) 0.0217(15) 0.0036(14) 0.0011(16) 0.0125(16)
C12 0.038(2) 0.0298(17) 0.054(2) -0.0049(16) -0.0093(18) 0.0007(15)
C13 0.056(2) 0.054(2) 0.036(2) 0.0032(18) -0.0196(18) 0.0138(19)
C14 0.0313(16) 0.0296(15) 0.0217(15) -0.0070(12) 0.0032(13) -0.0066(13)
C15 0.0359(19) 0.0447(19) 0.0253(16) -0.0083(15) -0.0004(15) -0.0097(16)
C16 0.045(2) 0.053(2) 0.0293(17) -0.0129(16) 0.0041(17) -0.0176(18)
C17 0.049(2) 0.0400(19) 0.042(2) -0.0220(17) 0.0110(18) -0.0173(17)
C18 0.052(2) 0.0310(17) 0.042(2) -0.0091(15) 0.0097(18) -0.0112(16)
C19 0.0376(19) 0.0259(15) 0.0347(18) -0.0071(15) 0.0012(16) -0.0065(13)
C20 0.057(2) 0.057(2) 0.039(2) -0.0053(18) -0.0218(19) -0.0010(19)
C21 0.060(2) 0.035(2) 0.042(2) -0.0040(16) -0.0086(19) 0.0036(19)
C22 0.036(2) 0.135(5) 0.027(2) -0.013(3) 0.0103(18) 0.014(3)
C23 0.100(4) 0.043(2) 0.072(3) -0.027(2) 0.072(3) -0.033(3)
C24 0.080(3) 0.121(4) 0.0201(19) 0.036(3) 0.032(2) 0.062(3)
C25 0.067(3) 0.106(4) 0.027(2) -0.034(3) 0.025(2) -0.037(3)
C26 0.101(4) 0.051(3) 0.044(3) 0.005(2) 0.041(3) 0.024(3)
C27 0.0206(14) 0.0233(14) 0.0190(14) -0.0022(11) -0.0011(12) -0.0015(11)
C28 0.0306(16) 0.0298(16) 0.0271(17) 0.0041(14) -0.0057(14) 0.0038(13)
C30 0.034(2) 0.064(3) 0.060(3) 0.021(2) -0.0202(19) -0.0093(19)
C31 0.050(2) 0.059(2) 0.0296(18) 0.0041(17) -0.0185(18) 0.0011(19)
C32 0.0429(19) 0.0392(19) 0.0231(16) -0.0010(14) 0.0051(15) -0.0145(16)
C33 0.0257(15) 0.0286(15) 0.0189(14) 0.0032(12) -0.0023(12) -0.0032(12)
C34 0.0248(15) 0.0356(16) 0.0139(13) -0.0034(12) 0.0040(12) 0.0002(13)
C35 0.0223(15) 0.0267(14) 0.0178(14) -0.0035(12) -0.0018(12) 0.0023(12)
C36 0.0344(17) 0.0335(17) 0.0266(16) -0.0064(14) 0.0029(14) 0.0061(14)
C37 0.0302(16) 0.0333(15) 0.0216(15) -0.0078(13) 0.0053(13) -0.0099(13)
C38 0.0364(18) 0.0305(18) 0.045(2) -0.0055(17) 0.0009(18) -0.0094(16)
C39 0.054(2) 0.0289(18) 0.068(3) -0.0161(19) 0.011(2) -0.0052(17)
C40 0.063(3) 0.054(3) 0.051(3) -0.031(2) 0.019(2) -0.028(2)
C41 0.053(2) 0.060(2) 0.0250(16) -0.0125(17) 0.0063(17) -0.028(2)
C42 0.0342(18) 0.0435(18) 0.0240(15) -0.0035(14) 0.0033(14) -0.0151(15)
C43 0.055(2) 0.0259(17) 0.062(3) -0.0003(18) -0.006(2) 0.0050(17)
C44 0.045(2) 0.060(2) 0.0277(17) 0.0038(17) -0.0102(16) -0.0097(18)
C45 0.0264(15) 0.0221(13) 0.0209(15) 0.0004(12) -0.0003(13) 0.0072(11)
C46 0.0391(19) 0.0346(17) 0.0218(15) 0.0009(13) 0.0013(14) 0.0160(15)
C47 0.067(3) 0.044(2) 0.0280(19) 0.0110(16) -0.0032(18) 0.021(2)
C48 0.079(3) 0.0338(19) 0.045(2) 0.0199(17) 0.014(2) 0.015(2)
C49 0.049(2) 0.0265(17) 0.054(2) 0.0085(16) 0.0106(19) -0.0007(16)
C50 0.0347(18) 0.0222(14) 0.0350(17) 0.0025(15) 0.0066(16) 0.0012(12)
C51 0.042(2) 0.056(2) 0.0287(18) -0.0023(16) -0.0093(16) 0.0131(17)
C52 0.0332(18) 0.0300(17) 0.043(2) -0.0018(15) -0.0058(16) -0.0018(15)
C53 0.0253(17) 0.067(2) 0.0240(16) -0.0058(16) 0.0069(14) 0.0122(16)
C54 0.053(2) 0.0346(17) 0.0297(17) -0.0104(15) 0.0190(17) 0.0076(16)
C55 0.0300(18) 0.069(2) 0.0173(16) -0.0169(17) 0.0043(13) -0.0078(17)
C56 0.042(2) 0.058(2) 0.0156(16) 0.0075(16) 0.0108(15) 0.0132(18)
C57 0.048(2) 0.0433(19) 0.0247(16) -0.0048(15) 0.0202(16) -0.0151(17)
C58 0.0251(15) 0.0237(14) 0.0183(13) 0.0015(11) -0.0056(12) -0.0006(11)
C59 0.0294(16) 0.0273(15) 0.0280(16) 0.0047(13) -0.0077(13) 0.0002(13)
C60 0.0327(18) 0.0392(19) 0.048(2) 0.0070(16) -0.0114(17) -0.0054(15)
C61 0.0413(19) 0.0346(19) 0.049(2) -0.0010(16) -0.0112(18) 0.0109(16)
C62 0.047(2) 0.048(2) 0.0303(18) 0.0012(16) -0.0138(17) 0.0035(17)
CV29 0.052(2) 0.045(2) 0.051(2) -0.0038(19) -0.020(2) 0.0233(19)
N1 0.0242(13) 0.0238(12) 0.0155(11) 0.0011(9) -0.0028(10) 0.0027(10)
N2 0.0276(13) 0.0255(12) 0.0157(11) -0.0025(9) 0.0013(10) -0.0032(10)
N3 0.0255(12) 0.0250(11) 0.0150(11) -0.0004(9) 0.0008(10) -0.0030(10)
N4 0.0232(12) 0.0226(11) 0.0157(11) 0.0005(9) -0.0018(10) 0.0015(10)
Cr1 0.0228(2) 0.0241(2) 0.0122(2) -0.0006(2) 0.00266(18) 0.00129(17)
Cr2 0.0197(2) 0.0222(2) 0.01257(19) -0.00137(19) 0.00150(18) 0.00102(17)

loop_
_atom_type_symbol
_atom_type_description
_atom_type_scat_dispersion_real
_atom_type_scat_dispersion_imag
_atom_type_scat_source
C C 0.0033 0.0016 'International Tables Vol C Tables 4.2.6.8 and 6.1.1.4'
H H 0.0000 0.0000 'International Tables Vol C Tables 4.2.6.8 and 6.1.1.4'
N N 0.0061 0.0033 'International Tables Vol C Tables 4.2.6.8 and 6.1.1.4'
Cr Cr 0.3209 0.6236 'International Tables Vol C Tables 4.2.6.8 and 6.1.1.4'

loop_
_geom_angle_atom_site_label_1
_geom_angle_atom_site_label_2
_geom_angle_atom_site_label_3
_geom_angle
C2 C1 H1A 109.5
C2 C1 H1B 109.5
H1A C1 H1B 109.5
C2 C1 H1C 109.5
H1A C1 H1C 109.5
H1B C1 H1C 109.5
N1 C2 C3 124.2(3)
N1 C2 C1 118.8(3)
C3 C2 C1 117.0(3)
C2 C3 C4 127.0(3)
C2 C3 H3 116.5
C4 C3 H3 116.5
N2 C4 C3 123.6(3)
N2 C4 C5 120.7(3)
C3 C4 C5 115.8(3)
C4 C5 H5A 109.5
C4 C5 H5B 109.5
H5A C5 H5B 109.5
C4 C5 H5C 109.5
H5A C5 H5C 109.5
H5B C5 H5C 109.5
C7 C6 C11 120.2(3)
C7 C6 N1 120.6(3)
C11 C6 N1 119.2(3)
C6 C7 C8 119.4(3)
C6 C7 C12 121.0(3)
C8 C7 C12 119.6(3)
C9 C8 C7 120.2(4)
C9 C8 H8 119.9
C7 C8 H8 119.9
C10 C9 C8 120.1(3)
C10 C9 H9 120.0
C8 C9 H9 120.0
C9 C10 C11 122.1(4)
C9 C10 H10 119.0
C11 C10 H10 119.0
C10 C11 C6 118.1(3)
C10 C11 C13 120.8(3)
C6 C11 C13 121.1(3)
C7 C12 H12A 109.5
C7 C12 H12B 109.5
H12A C12 H12B 109.5
C7 C12 H12C 109.5
H12A C12 H12C 109.5
H12B C12 H12C 109.5
C11 C13 H13A 109.5
C11 C13 H13B 109.5
H13A C13 H13B 109.5
C11 C13 H13C 109.5
H13A C13 H13C 109.5
H13B C13 H13C 109.5
C19 C14 C15 120.4(3)
C19 C14 N2 120.2(3)
C15 C14 N2 119.3(3)
C16 C15 C14 118.7(3)
C16 C15 C20 119.7(3)
C14 C15 C20 121.5(3)
C17 C16 C15 121.4(3)
C17 C16 H16 119.3
C15 C16 H16 119.3
C16 C17 C18 119.3(3)
C16 C17 H17 120.3
C18 C17 H17 120.3
C17 C18 C19 121.4(4)
C17 C18 H18 119.3
C19 C18 H18 119.3
C18 C19 C14 118.6(3)
C18 C19 C21 119.5(3)
C14 C19 C21 121.9(3)
C15 C20 H20A 109.5
C15 C20 H20B 109.5
H20A C20 H20B 109.5
C15 C20 H20C 109.5
H20A C20 H20C 109.5
H20B C20 H20C 109.5
C19 C21 H21A 109.5
C19 C21 H21B 109.5
H21A C21 H21B 109.5
C19 C21 H21C 109.5
H21A C21 H21C 109.5
H21B C21 H21C 109.5
C26 C22 C23 109.3(5)
C26 C22 Cr1 72.8(3)
C23 C22 Cr1 72.4(2)
C26 C22 H22 125.4
C23 C22 H22 125.4
Cr1 C22 H22 121.2
C22 C23 C24 106.1(4)
C22 C23 Cr1 72.4(3)
C24 C23 Cr1 72.6(2)
C22 C23 H23 127.0
C24 C23 H23 127.0
Cr1 C23 H23 120.0
C25 C24 C23 106.0(4)
C25 C24 Cr1 72.7(2)
C23 C24 Cr1 71.1(2)
C25 C24 H24 127.0
C23 C24 H24 127.0
Cr1 C24 H24 121.1
C26 C25 C24 108.6(4)
C26 C25 Cr1 71.6(2)
C24 C25 Cr1 72.5(2)
C26 C25 H25 125.7
C24 C25 H25 125.7
Cr1 C25 H25 121.8
C22 C26 C25 110.0(4)
C22 C26 Cr1 73.5(3)
C25 C26 Cr1 74.1(2)
C22 C26 H26 125.0
C25 C26 H26 125.0
Cr1 C26 H26 119.1
C28 C27 Cr1 135.1(2)
C28 C27 H27A 103.4
Cr1 C27 H27A 103.4
C28 C27 H27B 103.4
Cr1 C27 H27B 103.4
H27A C27 H27B 105.2
CV29 C28 C30 110.0(3)
CV29 C28 C31 108.1(3)
C30 C28 C31 105.5(3)
CV29 C28 C27 112.9(3)
C30 C28 C27 112.2(3)
C31 C28 C27 107.8(3)
C28 C30 H30A 109.5
C28 C30 H30B 109.5
H30A C30 H30B 109.5
C28 C30 H30C 109.5
H30A C30 H30C 109.5
H30B C30 H30C 109.5
C28 C31 H31A 109.5
C28 C31 H31B 109.5
H31A C31 H31B 109.5
C28 C31 H31C 109.5
H31A C31 H31C 109.5
H31B C31 H31C 109.5
C33 C32 H32A 109.5
C33 C32 H32B 109.5
H32A C32 H32B 109.5
C33 C32 H32C 109.5
H32A C32 H32C 109.5
H32B C32 H32C 109.5
N3 C33 C34 122.9(3)
N3 C33 C32 119.7(3)
C34 C33 C32 117.5(3)
C35 C34 C33 127.7(3)
C35 C34 H34 116.1
C33 C34 H34 116.1
N4 C35 C34 123.7(3)
N4 C35 C36 119.1(3)
C34 C35 C36 117.2(3)
C35 C36 H36A 109.5
C35 C36 H36B 109.5
H36A C36 H36B 109.5
C35 C36 H36C 109.5
H36A C36 H36C 109.5
H36B C36 H36C 109.5
C38 C37 C42 120.5(3)
C38 C37 N3 121.1(3)
C42 C37 N3 118.4(3)
C37 C38 C39 118.8(4)
C37 C38 C43 121.4(3)
C39 C38 C43 119.8(3)
C40 C39 C38 121.4(4)
C40 C39 H39 119.3
C38 C39 H39 119.3
C39 C40 C41 119.6(3)
C39 C40 H40 120.2
C41 C40 H40 120.2
C40 C41 C42 121.7(4)
C40 C41 H41 119.2
C42 C41 H41 119.2
C41 C42 C37 117.9(3)
C41 C42 C44 120.3(3)
C37 C42 C44 121.8(3)
C38 C43 H43A 109.5
C38 C43 H43B 109.5
H43A C43 H43B 109.5
C38 C43 H43C 109.5
H43A C43 H43C 109.5
H43B C43 H43C 109.5
C42 C44 H44A 109.5
C42 C44 H44B 109.5
H44A C44 H44B 109.5
C42 C44 H44C 109.5
H44A C44 H44C 109.5
H44B C44 H44C 109.5
C50 C45 C46 120.4(3)
C50 C45 N4 121.4(3)
C46 C45 N4 118.2(3)
C47 C46 C45 118.6(3)
C47 C46 C51 120.2(3)
C45 C46 C51 121.2(3)
C48 C47 C46 121.3(3)
C48 C47 H47 119.4
C46 C47 H47 119.4
C47 C48 C49 120.1(3)
C47 C48 H48 120.0
C49 C48 H48 120.0
C48 C49 C50 120.0(4)
C48 C49 H49 120.0
C50 C49 H49 120.0
C45 C50 C49 119.6(3)
C45 C50 C52 121.0(3)
C49 C50 C52 119.4(3)
C46 C51 H51A 109.5
C46 C51 H51B 109.5
H51A C51 H51B 109.5
C46 C51 H51C 109.5
H51A C51 H51C 109.5
H51B C51 H51C 109.5
C50 C52 H52A 109.5
C50 C52 H52B 109.5
H52A C52 H52B 109.5
C50 C52 H52C 109.5
H52A C52 H52C 109.5
H52B C52 H52C 109.5
C57 C53 C54 107.2(3)
C57 C53 Cr2 71.88(18)
C54 C53 Cr2 71.95(18)
C57 C53 H53 126.4
C54 C53 H53 126.4
Cr2 C53 H53 121.5
C55 C54 C53 108.0(3)
C55 C54 Cr2 74.05(19)
C53 C54 Cr2 71.93(18)
C55 C54 H54 126.0
C53 C54 H54 126.0
Cr2 C54 H54 119.9
C56 C55 C54 108.6(3)
C56 C55 Cr2 72.94(18)
C54 C55 Cr2 70.35(18)
C56 C55 H55 125.7
C54 C55 H55 125.7
Cr2 C55 H55 122.7
C55 C56 C57 107.6(3)
C55 C56 Cr2 72.31(18)
C57 C56 Cr2 69.86(18)
C55 C56 H56 126.2
C57 C56 H56 126.2
Cr2 C56 H56 123.3
C53 C57 C56 108.5(3)
C53 C57 Cr2 72.12(19)
C56 C57 Cr2 74.41(19)
C53 C57 H57 125.8
C56 C57 H57 125.8
Cr2 C57 H57 119.5
C59 C58 Cr2 134.9(2)
C59 C58 H58A 103.5
Cr2 C58 H58A 103.5
C59 C58 H58B 103.5
Cr2 C58 H58B 103.5
H58A C58 H58B 105.3
C60 C59 C61 109.5(3)
C60 C59 C58 113.2(3)
C61 C59 C58 113.2(3)
C60 C59 C62 106.7(3)
C61 C59 C62 106.5(3)
C58 C59 C62 107.3(3)
C59 C60 H60A 109.5
C59 C60 H60B 109.5
H60A C60 H60B 109.5
C59 C60 H60C 109.5
H60A C60 H60C 109.5
H60B C60 H60C 109.5
C59 C61 H61A 109.5
C59 C61 H61B 109.5
H61A C61 H61B 109.5
C59 C61 H61C 109.5
H61A C61 H61C 109.5
H61B C61 H61C 109.5
C59 C62 H62A 109.5
C59 C62 H62B 109.5
H62A C62 H62B 109.5
C59 C62 H62C 109.5
H62A C62 H62C 109.5
H62B C62 H62C 109.5
C28 CV29 HV2A 109.5
C28 CV29 HV2B 109.5
HV2A CV29 HV2B 109.5
C28 CV29 HV2C 109.5
HV2A CV29 HV2C 109.5
HV2B CV29 HV2C 109.5
C2 N1 C6 116.7(2)
C2 N1 Cr1 119.42(19)
C6 N1 Cr1 123.76(18)
C4 N2 C14 117.1(2)
C4 N2 Cr1 120.82(19)
C14 N2 Cr1 122.03(18)
C33 N3 C37 117.6(2)
C33 N3 Cr2 120.93(19)
C37 N3 Cr2 121.43(18)
C35 N4 C45 117.3(2)
C35 N4 Cr2 120.02(18)
C45 N4 Cr2 122.50(18)
N1 Cr1 N2 89.71(9)
N1 Cr1 C27 93.50(10)
N2 Cr1 C27 93.63(10)
N1 Cr1 C26 152.90(13)
N2 Cr1 C26 104.53(16)
C27 Cr1 C26 108.17(17)
N1 Cr1 C23 98.64(14)
N2 Cr1 C23 149.47(16)
C27 Cr1 C23 114.92(19)
C26 Cr1 C23 57.84(17)
N1 Cr1 C22 130.89(17)
N2 Cr1 C22 137.57(17)
C27 Cr1 C22 95.20(14)
C26 Cr1 C22 33.71(17)
C23 Cr1 C22 35.20(18)
N1 Cr1 C24 95.35(14)
N2 Cr1 C24 114.01(19)
C27 Cr1 C24 150.93(18)
C26 Cr1 C24 57.89(16)
C23 Cr1 C24 36.28(19)
C22 Cr1 C24 58.59(17)
N1 Cr1 C25 124.10(18)
N2 Cr1 C25 92.57(13)
C27 Cr1 C25 141.90(19)
C26 Cr1 C25 34.28(18)
C23 Cr1 C25 58.47(16)
C22 Cr1 C25 56.99(17)
C24 Cr1 C25 34.8(2)
N3 Cr2 N4 89.53(9)
N3 Cr2 C58 92.64(10)
N4 Cr2 C58 93.07(10)
N3 Cr2 C57 152.78(11)
N4 Cr2 C57 100.56(12)
C58 Cr2 C57 111.76(13)
N3 Cr2 C53 134.31(12)
N4 Cr2 C53 134.80(12)
C58 Cr2 C53 94.81(12)
C57 Cr2 C53 36.00(13)
N3 Cr2 C54 100.43(11)
N4 Cr2 C54 151.49(12)
C58 Cr2 C54 112.86(13)
C57 Cr2 C54 59.79(13)
C53 Cr2 C54 36.12(13)
N3 Cr2 C55 93.93(11)
N4 Cr2 C55 117.78(12)
C58 Cr2 C55 148.46(13)
C57 Cr2 C55 58.97(13)
C53 Cr2 C55 59.42(13)
C54 Cr2 C55 35.60(13)
N3 Cr2 C56 119.42(12)
N4 Cr2 C56 92.74(11)
C58 Cr2 C56 147.44(13)
C57 Cr2 C56 35.73(13)
C53 Cr2 C56 59.52(13)
C54 Cr2 C56 59.07(13)
C55 Cr2 C56 34.75(15)

loop_
_geom_bond_atom_site_label_1
_geom_bond_atom_site_label_2
_geom_bond_distance
C1 C2 1.513(4)
C1 H1A 0.9800
C1 H1B 0.9800
C1 H1C 0.9800
C2 N1 1.336(4)
C2 C3 1.393(4)
C3 C4 1.409(4)
C3 H3 0.9500
C4 N2 1.323(4)
C4 C5 1.510(4)
C5 H5A 0.9800
C5 H5B 0.9800
C5 H5C 0.9800
C6 C7 1.396(4)
C6 C11 1.407(4)
C6 N1 1.443(4)
C7 C8 1.396(5)
C7 C12 1.504(5)
C8 C9 1.380(6)
C8 H8 0.9500
C9 C10 1.359(6)
C9 H9 0.9500
C10 C11 1.391(5)
C10 H10 0.9500
C11 C13 1.494(5)
C12 H12A 0.9800
C12 H12B 0.9800
C12 H12C 0.9800
C13 H13A 0.9800
C13 H13B 0.9800
C13 H13C 0.9800
C14 C19 1.398(4)
C14 C15 1.411(4)
C14 N2 1.451(4)
C15 C16 1.394(5)
C15 C20 1.496(5)
C16 C17 1.374(5)
C16 H16 0.9500
C17 C18 1.388(5)
C17 H17 0.9500
C18 C19 1.396(4)
C18 H18 0.9500
C19 C21 1.504(5)
C20 H20A 0.9800
C20 H20B 0.9800
C20 H20C 0.9800
C21 H21A 0.9800
C21 H21B 0.9800
C21 H21C 0.9800
C22 C26 1.308(7)
C22 C23 1.366(7)
C22 Cr1 2.259(4)
C22 H22 0.9500
C23 C24 1.413(7)
C23 Cr1 2.259(4)
C23 H23 0.9500
C24 C25 1.363(8)
C24 Cr1 2.278(4)
C24 H24 0.9500
C25 C26 1.335(7)
C25 Cr1 2.280(4)
C25 H25 0.9500
C26 Cr1 2.250(4)
C26 H26 0.9500
C27 C28 1.544(4)
C27 Cr1 2.136(3)
C27 H27A 0.9900
C27 H27B 0.9900
C28 CV29 1.521(5)
C28 C30 1.525(5)
C28 C31 1.537(5)
C30 H30A 0.9800
C30 H30B 0.9800
C30 H30C 0.9800
C31 H31A 0.9800
C31 H31B 0.9800
C31 H31C 0.9800
C32 C33 1.511(4)
C32 H32A 0.9800
C32 H32B 0.9800
C32 H32C 0.9800
C33 N3 1.334(4)
C33 C34 1.398(4)
C34 C35 1.395(4)
C34 H34 0.9500
C35 N4 1.328(4)
C35 C36 1.511(4)
C36 H36A 0.9800
C36 H36B 0.9800
C36 H36C 0.9800
C37 C38 1.384(4)
C37 C42 1.413(4)
C37 N3 1.453(4)
C38 C39 1.397(5)
C38 C43 1.505(5)
C39 C40 1.367(6)
C39 H39 0.9500
C40 C41 1.368(6)
C40 H40 0.9500
C41 C42 1.397(5)
C41 H41 0.9500
C42 C44 1.490(5)
C43 H43A 0.9800
C43 H43B 0.9800
C43 H43C 0.9800
C44 H44A 0.9800
C44 H44B 0.9800
C44 H44C 0.9800
C45 C50 1.375(4)
C45 C46 1.408(4)
C45 N4 1.452(3)
C46 C47 1.397(5)
C46 C51 1.499(5)
C47 C48 1.365(6)
C47 H47 0.9500
C48 C49 1.382(6)
C48 H48 0.9500
C49 C50 1.411(4)
C49 H49 0.9500
C50 C52 1.503(5)
C51 H51A 0.9800
C51 H51B 0.9800
C51 H51C 0.9800
C52 H52A 0.9800
C52 H52B 0.9800
C52 H52C 0.9800
C53 C57 1.398(5)
C53 C54 1.404(5)
C53 Cr2 2.264(3)
C53 H53 0.9500
C54 C55 1.400(5)
C54 Cr2 2.265(3)
C54 H54 0.9500
C55 C56 1.383(6)
C55 Cr2 2.312(3)
C55 H55 0.9500
C56 C57 1.407(5)
C56 Cr2 2.320(3)
C56 H56 0.9500
C57 Cr2 2.261(3)
C57 H57 0.9500
C58 C59 1.540(4)
C58 Cr2 2.145(3)
C58 H58A 0.9900
C58 H58B 0.9900
C59 C60 1.520(5)
C59 C61 1.528(5)
C59 C62 1.543(5)
C60 H60A 0.9800
C60 H60B 0.9800
C60 H60C 0.9800
C61 H61A 0.9800
C61 H61B 0.9800
C61 H61C 0.9800
C62 H62A 0.9800
C62 H62B 0.9800
C62 H62C 0.9800
CV29 HV2A 0.9800
CV29 HV2B 0.9800
CV29 HV2C 0.9800
N1 Cr1 2.046(2)
N2 Cr1 2.051(2)
N3 Cr2 2.040(2)
N4 Cr2 2.043(2)

loop_
_geom_torsion_atom_site_label_1
_geom_torsion_atom_site_label_2
_geom_torsion_atom_site_label_3
_geom_torsion_atom_site_label_4
_geom_torsion
N1 C2 C3 C4 -14.2(5)
C1 C2 C3 C4 164.6(3)
C2 C3 C4 N2 17.8(5)
C2 C3 C4 C5 -161.2(3)
C11 C6 C7 C8 -1.4(5)
N1 C6 C7 C8 -179.8(3)
C11 C6 C7 C12 178.4(3)
N1 C6 C7 C12 0.0(5)
C6 C7 C8 C9 0.7(5)
C12 C7 C8 C9 -179.0(3)
C7 C8 C9 C10 0.4(6)
C8 C9 C10 C11 -1.0(6)
C9 C10 C11 C6 0.4(5)
C9 C10 C11 C13 179.2(4)
C7 C6 C11 C10 0.8(5)
N1 C6 C11 C10 179.3(3)
C7 C6 C11 C13 -178.0(3)
N1 C6 C11 C13 0.5(5)
C19 C14 C15 C16 -2.8(5)
N2 C14 C15 C16 175.5(3)
C19 C14 C15 C20 179.2(3)
N2 C14 C15 C20 -2.4(5)
C14 C15 C16 C17 1.7(5)
C20 C15 C16 C17 179.7(3)
C15 C16 C17 C18 0.1(5)
C16 C17 C18 C19 -0.8(5)
C17 C18 C19 C14 -0.4(5)
C17 C18 C19 C21 178.7(3)
C15 C14 C19 C18 2.2(5)
N2 C14 C19 C18 -176.2(3)
C15 C14 C19 C21 -176.9(3)
N2 C14 C19 C21 4.8(5)
C26 C22 C23 C24 -1.5(5)
Cr1 C22 C23 C24 -65.3(3)
C26 C22 C23 Cr1 63.9(3)
C22 C23 C24 C25 0.4(4)
Cr1 C23 C24 C25 -64.8(3)
C22 C23 C24 Cr1 65.2(3)
C23 C24 C25 C26 0.8(4)
Cr1 C24 C25 C26 -63.0(3)
C23 C24 C25 Cr1 63.8(3)
C23 C22 C26 C25 2.0(5)
Cr1 C22 C26 C25 65.6(3)
C23 C22 C26 Cr1 -63.6(3)
C24 C25 C26 C22 -1.7(5)
Cr1 C25 C26 C22 -65.3(3)
C24 C25 C26 Cr1 63.5(3)
Cr1 C27 C28 CV29 -60.6(4)
Cr1 C27 C28 C30 64.3(4)
Cr1 C27 C28 C31 -179.9(2)
N3 C33 C34 C35 -16.5(5)
C32 C33 C34 C35 163.2(3)
C33 C34 C35 N4 14.5(5)
C33 C34 C35 C36 -164.0(3)
C42 C37 C38 C39 -3.7(5)
N3 C37 C38 C39 174.1(3)
C42 C37 C38 C43 174.1(3)
N3 C37 C38 C43 -8.1(5)
C37 C38 C39 C40 0.4(6)
C43 C38 C39 C40 -177.4(4)
C38 C39 C40 C41 2.2(6)
C39 C40 C41 C42 -1.5(6)
C40 C41 C42 C37 -1.7(5)
C40 C41 C42 C44 178.3(3)
C38 C37 C42 C41 4.3(5)
N3 C37 C42 C41 -173.5(3)
C38 C37 C42 C44 -175.7(3)
N3 C37 C42 C44 6.4(4)
C50 C45 C46 C47 -1.4(5)
N4 C45 C46 C47 177.4(3)
C50 C45 C46 C51 179.4(3)
N4 C45 C46 C51 -1.8(4)
C45 C46 C47 C48 0.7(5)
C51 C46 C47 C48 179.9(3)
C46 C47 C48 C49 0.6(6)
C47 C48 C49 C50 -1.3(6)
C46 C45 C50 C49 0.7(5)
N4 C45 C50 C49 -178.1(3)
C46 C45 C50 C52 -178.4(3)
N4 C45 C50 C52 2.8(5)
C48 C49 C50 C45 0.7(5)
C48 C49 C50 C52 179.8(3)
C57 C53 C54 C55 -2.1(4)
Cr2 C53 C54 C55 -65.8(2)
C57 C53 C54 Cr2 63.7(2)
C53 C54 C55 C56 1.1(4)
Cr2 C54 C55 C56 -63.3(2)
C53 C54 C55 Cr2 64.4(2)
C54 C55 C56 C57 0.4(3)
Cr2 C55 C56 C57 -61.3(2)
C54 C55 C56 Cr2 61.7(2)
C54 C53 C57 C56 2.4(4)
Cr2 C53 C57 C56 66.1(2)
C54 C53 C57 Cr2 -63.7(2)
C55 C56 C57 C53 -1.7(3)
Cr2 C56 C57 C53 -64.6(2)
C55 C56 C57 Cr2 62.9(2)
Cr2 C58 C59 C60 -61.1(4)
Cr2 C58 C59 C61 64.3(4)
Cr2 C58 C59 C62 -178.5(2)
C3 C2 N1 C6 163.1(3)
C1 C2 N1 C6 -15.7(4)
C3 C2 N1 Cr1 -20.5(4)
C1 C2 N1 Cr1 160.7(2)
C7 C6 N1 C2 97.7(3)
C11 C6 N1 C2 -80.7(3)
C7 C6 N1 Cr1 -78.5(3)
C11 C6 N1 Cr1 103.0(3)
C3 C4 N2 C14 -167.5(3)
C5 C4 N2 C14 11.4(4)
C3 C4 N2 Cr1 14.6(4)
C5 C4 N2 Cr1 -166.5(2)
C19 C14 N2 C4 -98.9(3)
C15 C14 N2 C4 82.7(4)
C19 C14 N2 Cr1 79.0(3)
C15 C14 N2 Cr1 -99.4(3)
C34 C33 N3 C37 165.2(3)
C32 C33 N3 C37 -14.5(4)
C34 C33 N3 Cr2 -16.4(4)
C32 C33 N3 Cr2 164.0(2)
C38 C37 N3 C33 103.9(3)
C42 C37 N3 C33 -78.3(3)
C38 C37 N3 Cr2 -74.5(3)
C42 C37 N3 Cr2 103.3(3)
C34 C35 N4 C45 -164.8(3)
C36 C35 N4 C45 13.6(4)
C34 C35 N4 Cr2 19.7(4)
C36 C35 N4 Cr2 -161.8(2)
C50 C45 N4 C35 -98.3(3)
C46 C45 N4 C35 82.9(3)
C50 C45 N4 Cr2 77.0(3)
C46 C45 N4 Cr2 -101.8(3)
C2 N1 Cr1 N2 37.0(2)
C6 N1 Cr1 N2 -146.9(2)
C2 N1 Cr1 C27 -56.7(2)
C6 N1 Cr1 C27 119.5(2)
C2 N1 Cr1 C26 159.7(4)
C6 N1 Cr1 C26 -24.2(5)
C2 N1 Cr1 C23 -172.5(3)
C6 N1 Cr1 C23 3.6(3)
C2 N1 Cr1 C22 -156.6(2)
C6 N1 Cr1 C22 19.5(3)
C2 N1 Cr1 C24 151.1(3)
C6 N1 Cr1 C24 -32.8(3)
C2 N1 Cr1 C25 129.9(2)
C6 N1 Cr1 C25 -54.0(3)
C4 N2 Cr1 N1 -34.4(2)
C14 N2 Cr1 N1 147.8(2)
C4 N2 Cr1 C27 59.1(2)
C14 N2 Cr1 C27 -118.7(2)
C4 N2 Cr1 C26 168.9(3)
C14 N2 Cr1 C26 -8.9(3)
C4 N2 Cr1 C23 -141.1(4)
C14 N2 Cr1 C23 41.1(4)
C4 N2 Cr1 C22 160.9(3)
C14 N2 Cr1 C22 -17.0(3)
C4 N2 Cr1 C24 -130.1(2)
C14 N2 Cr1 C24 52.1(3)
C4 N2 Cr1 C25 -158.5(3)
C14 N2 Cr1 C25 23.7(3)
C28 C27 Cr1 N1 -135.8(3)
C28 C27 Cr1 N2 134.3(3)
C28 C27 Cr1 C26 27.7(3)
C28 C27 Cr1 C23 -34.6(3)
C28 C27 Cr1 C22 -4.1(3)
C28 C27 Cr1 C24 -28.2(5)
C28 C27 Cr1 C25 35.5(4)
C22 C26 Cr1 N1 70.1(6)
C25 C26 Cr1 N1 -47.0(6)
C22 C26 Cr1 N2 -170.2(3)
C25 C26 Cr1 N2 72.7(3)
C22 C26 Cr1 C27 -71.3(3)
C25 C26 Cr1 C27 171.5(3)
C22 C26 Cr1 C23 37.2(3)
C25 C26 Cr1 C23 -80.0(3)
C25 C26 Cr1 C22 -117.1(4)
C22 C26 Cr1 C24 80.3(3)
C25 C26 Cr1 C24 -36.8(3)
C22 C26 Cr1 C25 117.1(4)
C22 C23 Cr1 N1 159.0(3)
C24 C23 Cr1 N1 -87.3(3)
C22 C23 Cr1 N2 -96.7(5)
C24 C23 Cr1 N2 17.1(5)
C22 C23 Cr1 C27 61.0(3)
C24 C23 Cr1 C27 174.8(3)
C22 C23 Cr1 C26 -35.6(3)
C24 C23 Cr1 C26 78.2(3)
C24 C23 Cr1 C22 113.8(4)
C22 C23 Cr1 C24 -113.8(4)
C22 C23 Cr1 C25 -76.2(3)
C24 C23 Cr1 C25 37.6(3)
C26 C22 Cr1 N1 -145.5(3)
C23 C22 Cr1 N1 -28.0(4)
C26 C22 Cr1 N2 14.1(4)
C23 C22 Cr1 N2 131.6(3)
C26 C22 Cr1 C27 115.3(3)
C23 C22 Cr1 C27 -127.2(3)
C23 C22 Cr1 C26 117.5(5)
C26 C22 Cr1 C23 -117.5(5)
C26 C22 Cr1 C24 -78.1(3)
C23 C22 Cr1 C24 39.4(3)
C26 C22 Cr1 C25 -36.7(3)
C23 C22 Cr1 C25 80.8(3)
C25 C24 Cr1 N1 -148.4(3)
C23 C24 Cr1 N1 97.3(3)
C25 C24 Cr1 N2 -56.3(3)
C23 C24 Cr1 N2 -170.6(3)
C25 C24 Cr1 C27 104.5(5)
C23 C24 Cr1 C27 -9.8(6)
C25 C24 Cr1 C26 36.2(3)
C23 C24 Cr1 C26 -78.0(3)
C25 C24 Cr1 C23 114.3(4)
C25 C24 Cr1 C22 76.1(3)
C23 C24 Cr1 C22 -38.2(3)
C23 C24 Cr1 C25 -114.3(4)
C26 C25 Cr1 N1 156.3(3)
C24 C25 Cr1 N1 39.1(3)
C26 C25 Cr1 N2 -112.3(3)
C24 C25 Cr1 N2 130.5(3)
C26 C25 Cr1 C27 -13.1(4)
C24 C25 Cr1 C27 -130.3(3)
C24 C25 Cr1 C26 -117.2(4)
C26 C25 Cr1 C23 78.0(3)
C24 C25 Cr1 C23 -39.3(3)
C26 C25 Cr1 C22 36.1(3)
C24 C25 Cr1 C22 -81.1(3)
C26 C25 Cr1 C24 117.2(4)
C33 N3 Cr2 N4 35.3(2)
C37 N3 Cr2 N4 -146.4(2)
C33 N3 Cr2 C58 -57.8(2)
C37 N3 Cr2 C58 120.5(2)
C33 N3 Cr2 C57 147.9(3)
C37 N3 Cr2 C57 -33.8(4)
C33 N3 Cr2 C53 -157.1(2)
C37 N3 Cr2 C53 21.2(3)
C33 N3 Cr2 C54 -171.6(2)
C37 N3 Cr2 C54 6.7(2)
C33 N3 Cr2 C55 153.1(2)
C37 N3 Cr2 C55 -28.6(2)
C33 N3 Cr2 C56 128.1(2)
C37 N3 Cr2 C56 -53.5(3)
C35 N4 Cr2 N3 -36.7(2)
C45 N4 Cr2 N3 148.1(2)
C35 N4 Cr2 C58 55.9(2)
C45 N4 Cr2 C58 -119.3(2)
C35 N4 Cr2 C57 168.7(2)
C45 N4 Cr2 C57 -6.5(2)
C35 N4 Cr2 C53 155.8(2)
C45 N4 Cr2 C53 -19.4(3)
C35 N4 Cr2 C54 -148.0(3)
C45 N4 Cr2 C54 36.7(4)
C35 N4 Cr2 C55 -130.9(2)
C45 N4 Cr2 C55 53.9(2)
C35 N4 Cr2 C56 -156.1(2)
C45 N4 Cr2 C56 28.7(2)
C59 C58 Cr2 N3 -135.3(3)
C59 C58 Cr2 N4 135.0(3)
C59 C58 Cr2 C57 32.3(3)
C59 C58 Cr2 C53 -0.4(3)
C59 C58 Cr2 C54 -32.9(3)
C59 C58 Cr2 C55 -33.4(4)
C59 C58 Cr2 C56 35.0(4)
C53 C57 Cr2 N3 85.5(3)
C56 C57 Cr2 N3 -30.3(4)
C53 C57 Cr2 N4 -164.3(2)
C56 C57 Cr2 N4 79.9(2)
C53 C57 Cr2 C58 -66.7(2)
C56 C57 Cr2 C58 177.5(2)
C56 C57 Cr2 C53 -115.8(3)
C53 C57 Cr2 C54 37.9(2)
C56 C57 Cr2 C54 -77.9(2)
C53 C57 Cr2 C55 79.5(2)
C56 C57 Cr2 C55 -36.3(2)
C53 C57 Cr2 C56 115.8(3)
C57 C53 Cr2 N3 -140.4(2)
C54 C53 Cr2 N3 -24.7(3)
C57 C53 Cr2 N4 22.0(3)
C54 C53 Cr2 N4 137.7(2)
C57 C53 Cr2 C58 121.2(2)
C54 C53 Cr2 C58 -123.1(2)
C54 C53 Cr2 C57 115.7(3)
C57 C53 Cr2 C54 -115.7(3)
C57 C53 Cr2 C55 -78.2(2)
C54 C53 Cr2 C55 37.6(2)
C57 C53 Cr2 C56 -37.6(2)
C54 C53 Cr2 C56 78.2(2)
C55 C54 Cr2 N3 -82.1(2)
C53 C54 Cr2 N3 162.3(2)
C55 C54 Cr2 N4 26.6(4)
C53 C54 Cr2 N4 -88.9(3)
C55 C54 Cr2 C58 -179.5(2)
C53 C54 Cr2 C58 64.9(2)
C55 C54 Cr2 C57 77.8(2)
C53 C54 Cr2 C57 -37.8(2)
C55 C54 Cr2 C53 115.6(3)
C53 C54 Cr2 C55 -115.6(3)
C55 C54 Cr2 C56 36.1(2)
C53 C54 Cr2 C56 -79.5(2)
C56 C55 Cr2 N3 -139.9(2)
C54 C55 Cr2 N3 102.5(2)
C56 C55 Cr2 N4 -48.3(2)
C54 C55 Cr2 N4 -166.0(2)
C56 C55 Cr2 C58 118.6(3)
C54 C55 Cr2 C58 0.9(4)
C56 C55 Cr2 C57 37.4(2)
C54 C55 Cr2 C57 -80.3(2)
C56 C55 Cr2 C53 79.5(2)
C54 C55 Cr2 C53 -38.1(2)
C56 C55 Cr2 C54 117.7(3)
C54 C55 Cr2 C56 -117.7(3)
C55 C56 Cr2 N3 47.6(2)
C57 C56 Cr2 N3 164.64(19)
C55 C56 Cr2 N4 138.6(2)
C57 C56 Cr2 N4 -104.3(2)
C55 C56 Cr2 C58 -121.4(3)
C57 C56 Cr2 C58 -4.3(4)
C55 C56 Cr2 C57 -117.1(3)
C55 C56 Cr2 C53 -79.2(2)
C57 C56 Cr2 C53 37.9(2)
C55 C56 Cr2 C54 -36.9(2)
C57 C56 Cr2 C54 80.1(2)
C57 C56 Cr2 C55 117.1(3)
